data_1516873
loop_
_publ_author_name
'Mahendra Sekhar Jana'
'Ajoy Kumar Pramanik'
'Subhankar Kundu'
'Deblina Sarkar'
'Tapan Kumar Mondal'

_publ_section_title
;
 fac-Tricarbonyl rhenium(I) complexes of 2-(alkylthio)-N-
 ((pyridine-2-yl)methylene)benzenamine: Synthesis, spectroscopic
 characterization, X-ray structure and DFT calculation
;
_journal_name_full
;
Inorganica Chimica Acta
;
_journal_page_first 138
_journal_page_last 145
_journal_volume 399
_journal_year 2013
_chemical_formula_sum 'C16 H12 Cl N2 O3 Re S'
_chemical_formula_weight 533.99
_space_group_IT_number 2
_symmetry_cell_setting triclinic
_symmetry_space_group_name_Hall '-P 1'
_symmetry_space_group_name_H-M 'P -1'
_atom_sites_solution_hydrogens geom
_atom_sites_solution_primary direct
_atom_sites_solution_secondary difmap
_cell_angle_alpha 84.575(2)
_cell_angle_beta 86.105(2)
_cell_angle_gamma 70.027(2)
_cell_formula_units_Z 2
_cell_length_a 8.1877(2)
_cell_length_b 9.9841(3)
_cell_length_c 11.1123(3)
_cell_measurement_temperature 293(2)
_cell_volume 849.32(4)
_computing_structure_refinement 'SHELXL-97 (Sheldrick, 1997)'
_diffrn_ambient_temperature 293(2)
_diffrn_measured_fraction_theta_full 0.990
_diffrn_measured_fraction_theta_max 0.990
_diffrn_radiation_monochromator graphite
_diffrn_radiation_source 'fine-focus sealed tube'
_diffrn_radiation_type MoK\a
_diffrn_radiation_wavelength 0.71073
_diffrn_reflns_av_R_equivalents 0.0353
_diffrn_reflns_av_sigmaI/netI 0.0380
_diffrn_reflns_limit_h_max 9
_diffrn_reflns_limit_h_min -9
_diffrn_reflns_limit_k_max 11
_diffrn_reflns_limit_k_min -11
_diffrn_reflns_limit_l_max 12
_diffrn_reflns_limit_l_min -13
_diffrn_reflns_number 11918
_diffrn_reflns_theta_full 25.00
_diffrn_reflns_theta_max 25.00
_diffrn_reflns_theta_min 1.84
_exptl_absorpt_coefficient_mu 7.450
_exptl_absorpt_correction_T_max 0.304
_exptl_absorpt_correction_T_min 0.218
_exptl_absorpt_correction_type multi-scan
_exptl_absorpt_process_details Sadabs
_exptl_crystal_colour brown
_exptl_crystal_density_diffrn 2.088
_exptl_crystal_density_method 'not measured'
_exptl_crystal_description block
_exptl_crystal_F_000 508
_exptl_crystal_size_max 0.23
_exptl_crystal_size_mid 0.18
_exptl_crystal_size_min 0.16
_refine_diff_density_max 2.101
_refine_diff_density_min -1.434
_refine_diff_density_rms 0.252
_refine_ls_extinction_method none
_refine_ls_goodness_of_fit_ref 1.040
_refine_ls_hydrogen_treatment constr
_refine_ls_matrix_type full
_refine_ls_number_parameters 205
_refine_ls_number_reflns 2956
_refine_ls_number_restraints 0
_refine_ls_restrained_S_all 1.040
_refine_ls_R_factor_all 0.0746
_refine_ls_R_factor_gt 0.0644
_refine_ls_shift/su_max 0.000
_refine_ls_shift/su_mean 0.000
_refine_ls_structure_factor_coef Fsqd
_refine_ls_weighting_details 'calc w=1/[\s^2^(Fo^2^)+(0.1123P)^2^+8.6320P] where P=(Fo^2^+2Fc^2^)/3'
_refine_ls_weighting_scheme calc
_refine_ls_wR_factor_gt 0.1664
_refine_ls_wR_factor_ref 0.1739
_reflns_number_gt 2558
_reflns_number_total 2956
_reflns_threshold_expression >2sigma(I)
_cod_data_source_file ICA-2013-399-138-145.cif
_cod_data_source_block tkm_re_sb2
_cod_original_sg_symbol_H-M P-1
_cod_database_code 1516873

loop_
_symmetry_equiv_pos_as_xyz
'x, y, z'
'-x, -y, -z'

loop_
_atom_site_label
_atom_site_type_symbol
_atom_site_fract_x
_atom_site_fract_y
_atom_site_fract_z
_atom_site_U_iso_or_equiv
_atom_site_adp_type
_atom_site_occupancy
_atom_site_symmetry_multiplicity
_atom_site_calc_flag
_atom_site_refinement_flags
Re1 Re 0.75758(3) 0.47709(3) 0.73704(3) 0.0438(2) Uani 1 1 d .
Cl1 Cl 0.7119(2) 0.3425(2) 0.9256(3) 0.0573(4) Uani 1 1 d .
S1 S 1.0172(6) -0.0468(4) 0.8171(4) 0.0801(15) Uani 1 1 d .
N2 N 0.9180(6) 0.2650(6) 0.6912(5) 0.0451(17) Uani 1 1 d .
O2 O 0.4163(7) 0.4824(7) 0.6401(6) 0.0714(16) Uani 1 1 d .
N1 N 1.0104(8) 0.4380(7) 0.8053(7) 0.0449(18) Uani 1 1 d .
O1 O 0.8196(8) 0.6385(8) 0.5018(6) 0.0779(17) Uani 1 1 d .
C16 C 0.6331(8) 0.6571(6) 0.7982(6) 0.0591(16) Uani 1 1 d .
C2 C 1.2465(7) 0.4787(6) 0.8925(5) 0.0552(18) Uani 1 1 d .
H2 H 1.2882 0.5409 0.9279 0.066 Uiso 1 1 calc R
C3 C 1.3507(8) 0.3482(7) 0.8685(5) 0.0572(17) Uani 1 1 d .
H3 H 1.4663 0.3174 0.8897 0.068 Uiso 1 1 calc R
C6 C 1.0703(7) 0.2127(7) 0.7299(6) 0.0439(17) Uani 1 1 d .
H6 H 1.1440 0.1200 0.7191 0.044 Uiso 1 1 calc R
C7 C 0.8584(6) 0.1661(5) 0.6376(7) 0.0441(15) Uani 1 1 d .
C15 C 0.5415(9) 0.4807(6) 0.6762(6) 0.0529(17) Uani 1 1 d .
O3 O 0.5642(8) 0.7661(7) 0.8330(7) 0.0821(17) Uani 1 1 d .
C5 C 1.1132(7) 0.3074(6) 0.7885(6) 0.048(2) Uani 1 1 d .
C12 C 0.7591(8) 0.2198(8) 0.5407(7) 0.058(2) Uani 1 1 d .
H12 H 0.7359 0.3145 0.5111 0.069 Uiso 1 1 calc R
C8 C 0.8980(10) 0.0252(7) 0.6884(6) 0.062(3) Uani 1 1 d .
C1 C 1.0683(8) 0.5200(7) 0.8620(6) 0.054(2) Uani 1 1 d .
H1 H 0.9914 0.6079 0.8833 0.071 Uiso 1 1 calc R
C10 C 0.7242(11) -0.0051(8) 0.5301(8) 0.083(3) Uani 1 1 d .
H10 H 0.6812 -0.0644 0.4913 0.099 Uiso 1 1 calc R
C14 C 0.8004(8) 0.5761(7) 0.5899(6) 0.0488(17) Uani 1 1 d .
C11 C 0.6911(12) 0.1290(8) 0.4848(7) 0.072(3) Uani 1 1 d .
H11 H 0.6233 0.1640 0.4172 0.087 Uiso 1 1 calc R
C9 C 0.8221(13) -0.0600(8) 0.6331(8) 0.079(3) Uani 1 1 d .
H9 H 0.8369 -0.1528 0.6648 0.100 Uiso 1 1 calc R
C13 C 0.8759(13) -0.0982(9) 0.9112(7) 0.101(3) Uani 1 1 d .
H13A H 0.9296 -0.1403 0.9859 0.152 Uiso 1 1 calc R
H13B H 0.8406 -0.1668 0.8742 0.152 Uiso 1 1 calc R
H13C H 0.7755 -0.0161 0.9263 0.152 Uiso 1 1 calc R
C4 C 1.2898(8) 0.2583(7) 0.8127(6) 0.052(3) Uani 1 1 d .
H4 H 1.3630 0.1687 0.7920 0.062 Uiso 1 1 calc R

loop_
_atom_site_aniso_label
_atom_site_aniso_U_11
_atom_site_aniso_U_22
_atom_site_aniso_U_33
_atom_site_aniso_U_23
_atom_site_aniso_U_13
_atom_site_aniso_U_12
Re1 0.03863(15) 0.04450(14) 0.0490(2) -0.00432(12) -0.00141(12) -0.01459(12)
Cl1 0.0503(11) 0.0749(13) 0.0509(12) 0.0014(8) -0.0027(8) -0.0277(8)
S1 0.081(3) 0.081(4) 0.072(3) 0.033(2) -0.027(2) -0.024(3)
N2 0.059(3) 0.040(3) 0.040(3) -0.004(2) 0.001(2) -0.021(3)
O2 0.040(4) 0.099(3) 0.073(3) 0.004(4) -0.014(3) -0.022(3)
N1 0.033(4) 0.055(3) 0.056(4) -0.012(3) 0.001(3) -0.023(2)
O1 0.097(4) 0.067(4) 0.070(3) 0.016(3) 0.006(2) -0.038(2)
C16 0.047(4) 0.061(3) 0.068(3) -0.002(3) -0.004(2) -0.020(3)
C2 0.047(4) 0.052(3) 0.062(4) -0.003(3) -0.014(2) -0.009(2)
C3 0.065(3) 0.047(3) 0.059(3) -0.015(4) -0.012(2) -0.014(2)
C6 0.045(5) 0.034(3) 0.048(3) -0.005(4) -0.010(3) -0.004(3)
C7 0.039(4) 0.051(4) 0.047(4) -0.011(2) -0.001(3) -0.020(2)
C15 0.049(3) 0.052(3) 0.049(3) 0.014(4) 0.001(3) -0.009(2)
O3 0.077(4) 0.057(3) 0.108(3) -0.031(3) 0.009(2) -0.012(4)
C5 0.040(5) 0.060(3) 0.052(4) -0.005(3) -0.007(3) -0.027(3)
C12 0.058(4) 0.056(4) 0.056(4) 0.004(3) -0.014(2) -0.014(2)
C8 0.057(5) 0.054(3) 0.081(3) 0.005(4) -0.021(3) -0.025(4)
C1 0.056(4) 0.052(2) 0.052(3) -0.013(3) -0.014(2) -0.009(3)
C10 0.069(3) 0.064(3) 0.119(4) -0.042(2) -0.029(3) -0.013(2)
C14 0.043(4) 0.037(3) 0.067(3) -0.011(4) -0.001(3) -0.012(3)
C11 0.077(4) 0.072(5) 0.064(3) -0.011(3) -0.016(4) -0.016(3)
C9 0.101(5) 0.063(4) 0.077(5) -0.016(4) -0.023(2) -0.027(3)
C13 0.098(5) 0.114(3) 0.075(3) 0.044(3) 0.000(2) -0.028(3)
C4 0.055(4) 0.051(4) 0.047(3) -0.005(3) -0.002(4) -0.014(3)

loop_
_atom_type_symbol
_atom_type_description
_atom_type_scat_dispersion_real
_atom_type_scat_dispersion_imag
_atom_type_scat_source
C C 0.0033 0.0016 'International Tables Vol C Tables 4.2.6.8 and 6.1.1.4'
H H 0.0000 0.0000 'International Tables Vol C Tables 4.2.6.8 and 6.1.1.4'
N N 0.0061 0.0033 'International Tables Vol C Tables 4.2.6.8 and 6.1.1.4'
O O 0.0106 0.0060 'International Tables Vol C Tables 4.2.6.8 and 6.1.1.4'
S S 0.1246 0.1234 'International Tables Vol C Tables 4.2.6.8 and 6.1.1.4'
Cl Cl 0.1484 0.1585 'International Tables Vol C Tables 4.2.6.8 and 6.1.1.4'
Re Re -1.0185 7.2310 'International Tables Vol C Tables 4.2.6.8 and 6.1.1.4'

loop_
_geom_angle_atom_site_label_1
_geom_angle_atom_site_label_2
_geom_angle_atom_site_label_3
_geom_angle
C16 Re1 C14 88.5(3)
C16 Re1 C15 87.5(3)
C14 Re1 C15 89.4(2)
C16 Re1 N1 100.5(3)
C14 Re1 N1 94.6(3)
C15 Re1 N1 171.2(2)
C16 Re1 N2 171.9(2)
C14 Re1 N2 96.8(2)
C15 Re1 N2 98.6(3)
N1 Re1 N2 73.1(3)
C16 Re1 Cl1 93.2(2)
C14 Re1 Cl1 178.0(3)
C15 Re1 Cl1 91.7(3)
N1 Re1 Cl1 84.1(3)
N2 Re1 Cl1 81.3(3)
C8 S1 C13 103.1(5)
C6 N2 C7 114.8(5)
C6 N2 Re1 118.9(4)
C7 N2 Re1 125.4(4)
C1 N1 C5 118.9(7)
C1 N1 Re1 130.1(3)
C5 N1 Re1 110.9(3)
O3 C16 Re1 177.3(4)
C3 C2 C1 117.7(4)
C3 C2 H2 121.2
C1 C2 H2 121.2
C2 C3 C4 121.0(3)
C2 C3 H3 119.5
C4 C3 H3 119.5
N2 C6 C5 112.0(3)
N2 C6 H6 124.0
C5 C6 H6 124.0
C12 C7 C8 123.9(4)
C12 C7 N2 115.6(4)
C8 C7 N2 120.4(4)
O2 C15 Re1 179.5(5)
N1 C5 C6 124.8(4)
N1 C5 C4 122.9(4)
C6 C5 C4 111.6(3)
C7 C12 C11 118.9(5)
C7 C12 H12 120.6
C11 C12 H12 120.6
C7 C8 C9 115.5(5)
C7 C8 S1 125.6(4)
C9 C8 S1 118.8(3)
N1 C1 C2 121.9(4)
N1 C1 H1 119.0
C2 C1 H1 119.0
C11 C10 C9 121.9(5)
C11 C10 H10 119.0
C9 C10 H10 119.0
O1 C14 Re1 177.1(4)
C10 C11 C12 119.5(6)
C10 C11 H11 120.2
C12 C11 H11 120.2
C10 C9 C8 120.2(6)
C10 C9 H9 119.9
C8 C9 H9 119.9
S1 C13 H13A 109.5
S1 C13 H13B 109.5
H13A C13 H13B 109.5
S1 C13 H13C 109.5
H13A C13 H13C 109.5
H13B C13 H13C 109.5
C3 C4 C5 117.0(5)
C3 C4 H4 121.5
C5 C4 H4 121.5

loop_
_geom_bond_atom_site_label_1
_geom_bond_atom_site_label_2
_geom_bond_distance
Re1 C16 1.902(6)
Re1 C14 1.904(7)
Re1 C15 1.925(7)
Re1 N1 2.149(10)
Re1 N2 2.164(12)
Re1 Cl1 2.457(4)
S1 C8 1.741(8)
S1 C13 1.684(9)
N2 C6 1.264(8)
N2 C7 1.430(8)
O2 C15 1.120(8)
N1 C1 1.302(11)
N1 C5 1.311(9)
O1 C14 1.141(9)
C16 O3 1.133(9)
C2 C3 1.331(9)
C2 C1 1.430(9)
C2 H2 0.9300
C3 C4 1.375(9)
C3 H3 0.9300
C6 C5 1.347(8)
C6 H6 0.9300
C7 C12 1.352(8)
C7 C8 1.402(8)
C5 C4 1.395(13)
C12 C11 1.419(12)
C12 H12 0.9300
C8 C9 1.418(12)
C1 H1 0.9300
C10 C11 1.328(11)
C10 C9 1.400(13)
C10 H10 0.9300
C11 H11 0.9300
C9 H9 0.9300
C13 H13A 0.9600
C13 H13B 0.9600
C13 H13C 0.9600
C4 H4 0.9300
